data_7047724
loop_
_publ_author_name
'Alaji, Zahra'
'Safaei, Elham'
'Yi, Hong'
'Cong, Hengjiang'
'Wojtczak, Andrzej'
'Lei, Aiwen'

_publ_section_title
;
 Redox active ligand and metal cooperation for C(sp<sup>2</sup>)-H
 oxidation: extension of the galactose oxidase mechanism in water-mediated
 amide formation.
;
_journal_issue 43
_journal_name_full 'Dalton transactions (Cambridge, England : 2003)'
_journal_page_first 15293
_journal_page_last 15297
_journal_paper_doi 10.1039/c8dt03477j
_journal_volume 47
_journal_year 2018
_chemical_formula_moiety 'C27 H29 N3 Ni O2'
_chemical_formula_sum 'C27 H29 N3 Ni O2'
_chemical_formula_weight 486.24
_space_group_crystal_system monoclinic
_space_group_IT_number 14
_space_group_name_Hall '-P 2ybc'
_space_group_name_H-M_alt 'P 1 21/c 1'
_symmetry_space_group_name_Hall '-P 2ybc'
_symmetry_space_group_name_H-M 'P 1 21/c 1'
_atom_sites_solution_hydrogens geom
_atom_sites_solution_primary direct
_atom_sites_solution_secondary difmap
_audit_creation_method SHELXL-2014/7
_audit_update_record
;
2016-10-03 deposited with the CCDC.
2018-09-28 downloaded from the CCDC.
;
_cell_angle_alpha 90
_cell_angle_beta 107.8527(15)
_cell_angle_gamma 90
_cell_formula_units_Z 4
_cell_length_a 9.7052(6)
_cell_length_b 18.0704(11)
_cell_length_c 14.1301(10)
_cell_measurement_reflns_used 8847
_cell_measurement_temperature 296(2)
_cell_measurement_theta_max 28.46
_cell_measurement_theta_min 2.48
_cell_volume 2358.8(3)
_computing_cell_refinement 'Bruker SAINT'
_computing_data_collection 'Bruker APEX2'
_computing_data_reduction 'Bruker SAINT'
_computing_molecular_graphics 'Bruker SHELXTL'
_computing_publication_material 'Bruker SHELXTL'
_computing_structure_refinement 'SHELXL-2014/7 (Sheldrick, 2014)'
_computing_structure_solution 'SHELXS-97 (Sheldrick, 2008)'
_diffrn_ambient_temperature 296(2)
_diffrn_measured_fraction_theta_full 0.998
_diffrn_measured_fraction_theta_max 0.998
_diffrn_measurement_device_type 'Bruker Kappa APEX-Duo CCD'
_diffrn_measurement_method '\f and \w scans'
_diffrn_radiation_type MoK\a
_diffrn_radiation_wavelength 0.71073
_diffrn_reflns_av_R_equivalents 0.0412
_diffrn_reflns_av_unetI/netI 0.0286
_diffrn_reflns_Laue_measured_fraction_full 0.998
_diffrn_reflns_Laue_measured_fraction_max 0.998
_diffrn_reflns_limit_h_max 13
_diffrn_reflns_limit_h_min -13
_diffrn_reflns_limit_k_max 24
_diffrn_reflns_limit_k_min -24
_diffrn_reflns_limit_l_max 19
_diffrn_reflns_limit_l_min -19
_diffrn_reflns_number 37576
_diffrn_reflns_point_group_measured_fraction_full 0.998
_diffrn_reflns_point_group_measured_fraction_max 0.998
_diffrn_reflns_theta_full 25.242
_diffrn_reflns_theta_max 28.760
_diffrn_reflns_theta_min 1.887
_diffrn_source 'fine-focus sealed tube'
_exptl_absorpt_coefficient_mu 0.852
_exptl_absorpt_correction_T_max 0.7458
_exptl_absorpt_correction_T_min 0.5929
_exptl_absorpt_correction_type multi-scan
_exptl_absorpt_process_details 'SADABS-2012/1 (Bruker,2012)'
_exptl_crystal_colour 'dark red'
_exptl_crystal_density_diffrn 1.369
_exptl_crystal_density_method 'not measured'
_exptl_crystal_description prism
_exptl_crystal_F_000 1024
_exptl_crystal_size_max 0.240
_exptl_crystal_size_mid 0.200
_exptl_crystal_size_min 0.120
_refine_diff_density_max 0.514
_refine_diff_density_min -0.338
_refine_diff_density_rms 0.069
_refine_ls_extinction_method none
_refine_ls_goodness_of_fit_ref 1.025
_refine_ls_hydrogen_treatment constr
_refine_ls_matrix_type full
_refine_ls_number_parameters 304
_refine_ls_number_reflns 6121
_refine_ls_number_restraints 31
_refine_ls_restrained_S_all 1.022
_refine_ls_R_factor_all 0.0638
_refine_ls_R_factor_gt 0.0436
_refine_ls_shift/su_max 0.000
_refine_ls_shift/su_mean 0.000
_refine_ls_structure_factor_coef Fsqd
_refine_ls_weighting_details 'w=1/[\s^2^(Fo^2^)+(0.0808P)^2^+0.5189P] where P=(Fo^2^+2Fc^2^)/3'
_refine_ls_weighting_scheme calc
_refine_ls_wR_factor_gt 0.1194
_refine_ls_wR_factor_ref 0.1353
_reflns_Friedel_coverage 0.000
_reflns_number_gt 4530
_reflns_number_total 6121
_reflns_threshold_expression 'I > 2\s(I)'
_cod_data_source_file c8dt03477j2.cif
_cod_data_source_block I
_cod_depositor_comments 'Adding full bibliography for 7047724--7047728.cif.'
_cod_database_code 7047724
_shelx_shelxl_version_number 2014/7
_shelx_space_group_comment
;
The symmetry employed for this shelxl refinement is uniquely defined
by the following loop, which should always be used as a source of
symmetry information in preference to the above space-group names.
They are only intended as comments.
;
_shelx_estimated_absorpt_t_min 0.822
_shelx_estimated_absorpt_t_max 0.905

loop_
_space_group_symop_operation_xyz
'x, y, z'
'-x, y+1/2, -z+1/2'
'-x, -y, -z'
'x, -y-1/2, z-1/2'

loop_
_atom_site_label
_atom_site_type_symbol
_atom_site_fract_x
_atom_site_fract_y
_atom_site_fract_z
_atom_site_U_iso_or_equiv
_atom_site_adp_type
_atom_site_occupancy
_atom_site_site_symmetry_order
_atom_site_calc_flag
_atom_site_refinement_flags_posn
_atom_site_refinement_flags_adp
Ni1 Ni 0.34294(3) 0.04158(2) 0.31815(2) 0.03969(11) Uani 1 1 d . .
N1 N 0.2198(2) -0.03034(9) 0.33828(14) 0.0420(4) Uani 1 1 d . .
O1 O 0.30555(16) 0.00365(8) 0.19209(11) 0.0439(3) Uani 1 1 d . .
C1 C 0.4652(3) 0.13553(13) 0.19909(19) 0.0528(5) Uani 1 1 d . U
H1 H 0.4175 0.1066 0.1444 0.063 Uiso 1 1 calc R U
C2 C 0.5442(3) 0.19588(14) 0.1860(2) 0.0613(6) Uani 1 1 d . U
H2 H 0.5459 0.2088 0.1227 0.074 Uiso 1 1 calc R U
O2 O 0.5727(3) 0.16640(14) 0.53917(17) 0.0911(7) Uani 1 1 d . .
N2 N 0.4556(2) 0.11768(10) 0.28806(14) 0.0442(4) Uani 1 1 d . .
C3 C 0.6207(3) 0.23701(15) 0.2672(2) 0.0657(7) Uani 1 1 d . U
H3 H 0.6758 0.2774 0.2598 0.079 Uiso 1 1 calc R U
N3 N 0.3978(2) 0.08145(10) 0.44785(14) 0.0452(4) Uani 1 1 d . .
C5 C 0.5282(2) 0.15760(12) 0.36789(18) 0.0492(5) Uani 1 1 d . U
C6 C 0.5026(3) 0.13546(13) 0.46248(18) 0.0544(6) Uani 1 1 d . .
C7 C 0.3455(3) 0.05935(14) 0.52490(17) 0.0524(6) Uani 1 1 d . .
C8 C 0.3887(4) 0.09202(19) 0.6201(2) 0.0726(8) Uani 1 1 d . .
H8 H 0.4586 0.1291 0.6342 0.087 Uiso 1 1 calc R U
C9 C 0.3300(5) 0.0704(2) 0.6924(2) 0.0876(11) Uani 1 1 d . .
H9 H 0.3613 0.0934 0.7542 0.105 Uiso 1 1 calc R U
C10 C 0.2261(5) 0.0155(2) 0.6769(2) 0.0896(11) Uani 1 1 d . .
H10 H 0.1865 0.0023 0.7266 0.108 Uiso 1 1 calc R U
C11 C 0.1832(4) -0.0187(2) 0.5861(2) 0.0777(9) Uani 1 1 d . .
H11 H 0.1151 -0.0565 0.5746 0.093 Uiso 1 1 calc R U
C12 C 0.2410(3) 0.00249(15) 0.50870(18) 0.0563(6) Uani 1 1 d . .
C13 C 0.1860(3) -0.03927(13) 0.4188(2) 0.0556(6) Uani 1 1 d . .
H13 H 0.1196 -0.0764 0.4186 0.067 Uiso 1 1 calc R U
C14 C 0.1631(2) -0.07523(11) 0.25293(16) 0.0417(4) Uani 1 1 d . .
C15 C 0.0645(3) -0.13371(12) 0.24237(19) 0.0493(5) Uani 1 1 d . .
H15 H 0.0297 -0.1462 0.2947 0.059 Uiso 1 1 calc R U
C16 C 0.0196(2) -0.17247(11) 0.15476(19) 0.0490(5) Uani 1 1 d . .
C17 C 0.0764(2) -0.15197(12) 0.07862(17) 0.0468(5) Uani 1 1 d . .
H17 H 0.0471 -0.1789 0.0197 0.056 Uiso 1 1 calc R U
C19 C 0.2165(2) -0.05438(11) 0.17564(16) 0.0392(4) Uani 1 1 d . .
C21 C -0.1370(4) -0.2517(2) 0.2314(3) 0.0955(12) Uani 1 1 d . .
H21A H -0.1867 -0.2092 0.2456 0.143 Uiso 1 1 calc R U
H21B H -0.0527 -0.2615 0.2869 0.143 Uiso 1 1 calc R U
H21C H -0.2002 -0.2938 0.2198 0.143 Uiso 1 1 calc R U
C20 C -0.0904(3) -0.23639(14) 0.1371(2) 0.0643(7) Uani 1 1 d . .
C22 C -0.0231(4) -0.30697(17) 0.1154(4) 0.1034(14) Uani 1 1 d . .
H22A H -0.0850 -0.3480 0.1175 0.155 Uiso 1 1 calc R U
H22B H 0.0695 -0.3139 0.1644 0.155 Uiso 1 1 calc R U
H22C H -0.0111 -0.3040 0.0506 0.155 Uiso 1 1 calc R U
C23 C -0.2240(4) -0.2164(2) 0.0544(3) 0.1115(16) Uani 1 1 d . .
H23A H -0.2014 -0.2142 -0.0071 0.167 Uiso 1 1 calc R U
H23B H -0.2588 -0.1690 0.0678 0.167 Uiso 1 1 calc R U
H23C H -0.2972 -0.2532 0.0495 0.167 Uiso 1 1 calc R U
C24 C 0.2324(3) -0.07404(12) -0.00025(16) 0.0455(5) Uani 1 1 d . .
C25 C 0.1696(3) -0.12308(17) -0.09142(19) 0.0671(7) Uani 1 1 d . .
H25A H 0.0666 -0.1164 -0.1159 0.101 Uiso 1 1 calc R U
H25B H 0.1911 -0.1740 -0.0734 0.101 Uiso 1 1 calc R U
H25C H 0.2117 -0.1097 -0.1423 0.101 Uiso 1 1 calc R U
C26 C 0.3978(3) -0.08221(15) 0.03420(19) 0.0545(6) Uani 1 1 d . .
H26A H 0.4231 -0.1327 0.0530 0.082 Uiso 1 1 calc R U
H26B H 0.4389 -0.0504 0.0902 0.082 Uiso 1 1 calc R U
H26C H 0.4349 -0.0687 -0.0191 0.082 Uiso 1 1 calc R U
C27 C 0.1921(3) 0.00613(14) -0.03357(19) 0.0583(6) Uani 1 1 d . .
H27A H 0.2380 0.0199 -0.0822 0.087 Uiso 1 1 calc R U
H27B H 0.2241 0.0385 0.0228 0.087 Uiso 1 1 calc R U
H27C H 0.0890 0.0101 -0.0621 0.087 Uiso 1 1 calc R U
C18 C 0.1737(2) -0.09409(11) 0.08505(16) 0.0401(4) Uani 1 1 d . .
C4 C 0.6137(3) 0.21679(14) 0.3597(2) 0.0638(7) Uani 1 1 d . U
H4 H 0.6660 0.2428 0.4161 0.077 Uiso 1 1 calc R U

loop_
_atom_site_aniso_label
_atom_site_aniso_U_11
_atom_site_aniso_U_22
_atom_site_aniso_U_33
_atom_site_aniso_U_23
_atom_site_aniso_U_13
_atom_site_aniso_U_12
Ni1 0.04288(17) 0.03452(16) 0.03982(16) -0.00458(10) 0.00995(12) -0.00082(11)
N1 0.0456(10) 0.0368(9) 0.0436(9) 0.0023(7) 0.0136(8) 0.0044(7)
O1 0.0503(9) 0.0383(7) 0.0428(7) -0.0062(6) 0.0137(7) -0.0126(6)
C1 0.0566(14) 0.0489(13) 0.0546(13) -0.0079(10) 0.0197(11) -0.0108(11)
C2 0.0640(16) 0.0504(13) 0.0722(16) 0.0011(12) 0.0252(14) -0.0132(12)
O2 0.1008(17) 0.0864(16) 0.0699(14) -0.0278(12) 0.0022(12) -0.0097(14)
N2 0.0416(9) 0.0354(8) 0.0534(10) -0.0086(8) 0.0113(8) -0.0014(7)
C3 0.0573(15) 0.0469(13) 0.091(2) -0.0090(13) 0.0197(15) -0.0164(12)
N3 0.0486(10) 0.0400(9) 0.0441(9) -0.0051(8) 0.0098(8) 0.0089(8)
C5 0.0439(12) 0.0381(11) 0.0599(13) -0.0113(10) 0.0077(10) 0.0039(9)
C6 0.0532(14) 0.0466(12) 0.0528(13) -0.0148(10) 0.0005(11) 0.0092(10)
C7 0.0587(14) 0.0519(13) 0.0425(11) 0.0011(10) 0.0095(11) 0.0235(11)
C8 0.080(2) 0.084(2) 0.0460(13) -0.0123(13) 0.0077(14) 0.0138(16)
C9 0.113(3) 0.107(3) 0.0401(14) -0.0041(15) 0.0180(16) 0.031(2)
C10 0.119(3) 0.110(3) 0.0475(16) 0.0144(17) 0.0376(18) 0.031(3)
C11 0.099(2) 0.084(2) 0.0596(17) 0.0133(15) 0.0371(17) 0.0118(18)
C12 0.0687(16) 0.0567(14) 0.0459(12) 0.0078(10) 0.0209(12) 0.0173(12)
C13 0.0653(16) 0.0507(13) 0.0561(14) 0.0044(10) 0.0267(13) -0.0011(11)
C14 0.0406(11) 0.0355(10) 0.0477(11) 0.0007(8) 0.0115(9) 0.0005(8)
C15 0.0467(12) 0.0394(11) 0.0650(14) 0.0061(10) 0.0215(11) -0.0007(9)
C16 0.0389(11) 0.0328(10) 0.0690(15) 0.0033(10) 0.0075(10) -0.0018(9)
C17 0.0421(11) 0.0356(10) 0.0549(12) -0.0054(9) 0.0034(10) -0.0019(9)
C19 0.0381(10) 0.0320(9) 0.0450(11) 0.0007(8) 0.0090(9) -0.0008(8)
C21 0.090(2) 0.073(2) 0.125(3) 0.012(2) 0.035(2) -0.0332(19)
C20 0.0482(14) 0.0427(13) 0.095(2) 0.0047(13) 0.0117(14) -0.0118(11)
C22 0.089(2) 0.0439(15) 0.172(4) -0.013(2) 0.032(3) -0.0172(16)
C23 0.066(2) 0.079(2) 0.150(4) 0.032(2) -0.025(2) -0.0328(18)
C24 0.0509(13) 0.0413(11) 0.0414(11) -0.0050(9) 0.0096(10) -0.0025(9)
C25 0.0803(19) 0.0669(17) 0.0491(13) -0.0175(12) 0.0126(13) -0.0136(15)
C26 0.0553(14) 0.0536(14) 0.0572(14) -0.0038(11) 0.0212(12) -0.0015(11)
C27 0.0729(17) 0.0491(13) 0.0494(13) 0.0075(10) 0.0136(12) 0.0051(12)
C18 0.0377(10) 0.0332(9) 0.0444(10) -0.0005(8) 0.0050(9) -0.0004(8)
C4 0.0500(14) 0.0442(13) 0.0875(19) -0.0233(13) 0.0068(14) -0.0110(11)

loop_
_atom_type_symbol
_atom_type_description
_atom_type_scat_dispersion_real
_atom_type_scat_dispersion_imag
_atom_type_scat_source
C C 0.0033 0.0016 'International Tables Vol C Tables 4.2.6.8 and 6.1.1.4'
H H 0.0000 0.0000 'International Tables Vol C Tables 4.2.6.8 and 6.1.1.4'
N N 0.0061 0.0033 'International Tables Vol C Tables 4.2.6.8 and 6.1.1.4'
O O 0.0106 0.0060 'International Tables Vol C Tables 4.2.6.8 and 6.1.1.4'
Ni Ni 0.3393 1.1124 'International Tables Vol C Tables 4.2.6.8 and 6.1.1.4'

loop_
_geom_angle_atom_site_label_1
_geom_angle_atom_site_label_2
_geom_angle_atom_site_label_3
_geom_angle
O1 Ni1 N1 86.67(7)
O1 Ni1 N2 90.53(7)
N1 Ni1 N2 175.09(8)
O1 Ni1 N3 175.14(7)
N1 Ni1 N3 97.04(8)
N2 Ni1 N3 85.98(8)
C13 N1 C14 122.9(2)
C13 N1 Ni1 125.23(18)
C14 N1 Ni1 111.89(14)
C19 O1 Ni1 112.78(13)
N2 C1 C2 121.5(2)
N2 C1 H1 119.2
C2 C1 H1 119.2
C3 C2 C1 119.7(3)
C3 C2 H2 120.2
C1 C2 H2 120.2
C1 N2 C5 119.5(2)
C1 N2 Ni1 127.20(16)
C5 N2 Ni1 113.22(16)
C2 C3 C4 118.4(2)
C2 C3 H3 120.8
C4 C3 H3 120.8
C6 N3 C7 121.0(2)
C6 N3 Ni1 113.04(15)
C7 N3 Ni1 125.95(17)
N2 C5 C4 121.4(2)
N2 C5 C6 114.9(2)
C4 C5 C6 123.6(2)
O2 C6 N3 129.8(3)
O2 C6 C5 118.2(3)
N3 C6 C5 112.00(19)
N3 C7 C8 123.5(3)
N3 C7 C12 119.8(2)
C8 C7 C12 116.6(3)
C9 C8 C7 121.4(3)
C9 C8 H8 119.3
C7 C8 H8 119.3
C8 C9 C10 122.4(3)
C8 C9 H9 118.8
C10 C9 H9 118.8
C11 C10 C9 118.0(3)
C11 C10 H10 121.0
C9 C10 H10 121.0
C10 C11 C12 121.3(3)
C10 C11 H11 119.3
C12 C11 H11 119.3
C7 C12 C11 120.2(3)
C7 C12 C13 125.5(2)
C11 C12 C13 114.3(3)
N1 C13 C12 126.2(2)
N1 C13 H13 116.9
C12 C13 H13 116.9
C19 C14 C15 121.6(2)
C19 C14 N1 111.75(18)
C15 C14 N1 126.6(2)
C16 C15 C14 119.9(2)
C16 C15 H15 120.0
C14 C15 H15 120.0
C15 C16 C17 117.8(2)
C15 C16 C20 122.8(2)
C17 C16 C20 119.3(2)
C18 C17 C16 124.5(2)
C18 C17 H17 117.7
C16 C17 H17 117.7
O1 C19 C14 116.87(18)
O1 C19 C18 123.50(19)
C14 C19 C18 119.62(18)
C20 C21 H21A 109.5
C20 C21 H21B 109.5
H21A C21 H21B 109.5
C20 C21 H21C 109.5
H21A C21 H21C 109.5
H21B C21 H21C 109.5
C23 C20 C22 111.8(3)
C23 C20 C16 109.6(2)
C22 C20 C16 110.2(2)
C23 C20 C21 107.5(3)
C22 C20 C21 106.3(3)
C16 C20 C21 111.3(2)
C20 C22 H22A 109.5
C20 C22 H22B 109.5
H22A C22 H22B 109.5
C20 C22 H22C 109.5
H22A C22 H22C 109.5
H22B C22 H22C 109.5
C20 C23 H23A 109.5
C20 C23 H23B 109.5
H23A C23 H23B 109.5
C20 C23 H23C 109.5
H23A C23 H23C 109.5
H23B C23 H23C 109.5
C18 C24 C25 112.3(2)
C18 C24 C26 109.52(18)
C25 C24 C26 108.6(2)
C18 C24 C27 110.11(18)
C25 C24 C27 106.9(2)
C26 C24 C27 109.4(2)
C24 C25 H25A 109.5
C24 C25 H25B 109.5
H25A C25 H25B 109.5
C24 C25 H25C 109.5
H25A C25 H25C 109.5
H25B C25 H25C 109.5
C24 C26 H26A 109.5
C24 C26 H26B 109.5
H26A C26 H26B 109.5
C24 C26 H26C 109.5
H26A C26 H26C 109.5
H26B C26 H26C 109.5
C24 C27 H27A 109.5
C24 C27 H27B 109.5
H27A C27 H27B 109.5
C24 C27 H27C 109.5
H27A C27 H27C 109.5
H27B C27 H27C 109.5
C17 C18 C19 116.45(19)
C17 C18 C24 122.43(19)
C19 C18 C24 121.12(18)
C3 C4 C5 119.4(2)
C3 C4 H4 120.3
C5 C4 H4 120.3

loop_
_geom_bond_atom_site_label_1
_geom_bond_atom_site_label_2
_geom_bond_distance
Ni1 O1 1.8379(14)
Ni1 N1 1.8454(18)
Ni1 N2 1.8845(18)
Ni1 N3 1.8876(18)
N1 C13 1.287(3)
N1 C14 1.417(3)
O1 C19 1.333(2)
C1 N2 1.329(3)
C1 C2 1.378(3)
C1 H1 0.9300
C2 C3 1.378(4)
C2 H2 0.9300
O2 C6 1.224(3)
N2 C5 1.343(3)
C3 C4 1.379(4)
C3 H3 0.9300
N3 C6 1.379(3)
N3 C7 1.394(3)
C5 C4 1.379(4)
C5 C6 1.487(4)
C7 C8 1.410(3)
C7 C12 1.412(4)
C8 C9 1.370(5)
C8 H8 0.9300
C9 C10 1.383(6)
C9 H9 0.9300
C10 C11 1.369(5)
C10 H10 0.9300
C11 C12 1.425(4)
C11 H11 0.9300
C12 C13 1.433(4)
C13 H13 0.9300
C14 C19 1.397(3)
C14 C15 1.402(3)
C15 C16 1.372(3)
C15 H15 0.9300
C16 C17 1.401(3)
C16 C20 1.540(3)
C17 C18 1.393(3)
C17 H17 0.9300
C19 C18 1.414(3)
C21 C20 1.557(5)
C21 H21A 0.9600
C21 H21B 0.9600
C21 H21C 0.9600
C20 C23 1.499(4)
C20 C22 1.506(4)
C22 H22A 0.9600
C22 H22B 0.9600
C22 H22C 0.9600
C23 H23A 0.9600
C23 H23B 0.9600
C23 H23C 0.9600
C24 C18 1.527(3)
C24 C25 1.528(3)
C24 C26 1.535(3)
C24 C27 1.536(3)
C25 H25A 0.9600
C25 H25B 0.9600
C25 H25C 0.9600
C26 H26A 0.9600
C26 H26B 0.9600
C26 H26C 0.9600
C27 H27A 0.9600
C27 H27B 0.9600
C27 H27C 0.9600
C4 H4 0.9300

loop_
_geom_torsion_atom_site_label_1
_geom_torsion_atom_site_label_2
_geom_torsion_atom_site_label_3
_geom_torsion_atom_site_label_4
_geom_torsion
O1 Ni1 N1 C13 -179.0(2)
N3 Ni1 N1 C13 4.2(2)
O1 Ni1 N1 C14 0.11(14)
N3 Ni1 N1 C14 -176.74(14)
N1 Ni1 O1 C19 -1.19(14)
N2 Ni1 O1 C19 -177.15(14)
N2 C1 C2 C3 3.0(4)
C2 C1 N2 C5 -2.3(4)
C2 C1 N2 Ni1 175.49(19)
O1 Ni1 N2 C1 11.0(2)
N3 Ni1 N2 C1 -172.4(2)
O1 Ni1 N2 C5 -171.04(15)
N3 Ni1 N2 C5 5.58(15)
C1 C2 C3 C4 -1.0(4)
N1 Ni1 N3 C6 175.26(15)
N2 Ni1 N3 C6 -8.63(15)
N1 Ni1 N3 C7 -2.76(19)
N2 Ni1 N3 C7 173.35(19)
C1 N2 C5 C4 -0.3(3)
Ni1 N2 C5 C4 -178.44(18)
C1 N2 C5 C6 176.5(2)
Ni1 N2 C5 C6 -1.6(2)
C7 N3 C6 O2 7.0(4)
Ni1 N3 C6 O2 -171.1(2)
C7 N3 C6 C5 -172.27(19)
Ni1 N3 C6 C5 9.6(2)
N2 C5 C6 O2 175.3(2)
C4 C5 C6 O2 -7.9(4)
N2 C5 C6 N3 -5.3(3)
C4 C5 C6 N3 171.5(2)
C6 N3 C7 C8 3.2(3)
Ni1 N3 C7 C8 -178.93(19)
C6 N3 C7 C12 -178.3(2)
Ni1 N3 C7 C12 -0.4(3)
N3 C7 C8 C9 177.4(3)
C12 C7 C8 C9 -1.2(4)
C7 C8 C9 C10 0.2(5)
C8 C9 C10 C11 1.1(6)
C9 C10 C11 C12 -1.5(5)
N3 C7 C12 C11 -177.8(2)
C8 C7 C12 C11 0.8(4)
N3 C7 C12 C13 3.5(4)
C8 C7 C12 C13 -177.9(2)
C10 C11 C12 C7 0.5(5)
C10 C11 C12 C13 179.4(3)
C14 N1 C13 C12 178.5(2)
Ni1 N1 C13 C12 -2.6(4)
C7 C12 C13 N1 -2.0(4)
C11 C12 C13 N1 179.2(3)
C13 N1 C14 C19 -180.0(2)
Ni1 N1 C14 C19 0.9(2)
C13 N1 C14 C15 0.5(4)
Ni1 N1 C14 C15 -178.61(18)
C19 C14 C15 C16 0.7(3)
N1 C14 C15 C16 -179.8(2)
C14 C15 C16 C17 0.6(3)
C14 C15 C16 C20 -178.9(2)
C15 C16 C17 C18 -1.1(3)
C20 C16 C17 C18 178.4(2)
Ni1 O1 C19 C14 2.1(2)
Ni1 O1 C19 C18 -178.73(16)
C15 C14 C19 O1 177.59(19)
N1 C14 C19 O1 -2.0(3)
C15 C14 C19 C18 -1.6(3)
N1 C14 C19 C18 178.80(18)
C15 C16 C20 C23 116.9(3)
C17 C16 C20 C23 -62.6(4)
C15 C16 C20 C22 -119.7(3)
C17 C16 C20 C22 60.8(4)
C15 C16 C20 C21 -2.0(3)
C17 C16 C20 C21 178.5(2)
C16 C17 C18 C19 0.2(3)
C16 C17 C18 C24 180.0(2)
O1 C19 C18 C17 -178.03(19)
C14 C19 C18 C17 1.2(3)
O1 C19 C18 C24 2.2(3)
C14 C19 C18 C24 -178.6(2)
C25 C24 C18 C17 1.3(3)
C26 C24 C18 C17 -119.4(2)
C27 C24 C18 C17 120.3(2)
C25 C24 C18 C19 -178.9(2)
C26 C24 C18 C19 60.3(3)
C27 C24 C18 C19 -60.0(3)
C2 C3 C4 C5 -1.5(4)
N2 C5 C4 C3 2.3(4)
C6 C5 C4 C3 -174.3(2)
